data_2242632
loop_
_publ_author_name
'Lynch, Will'
'Lynch, Genevieve'
'Sheriff, Kirk'
'Padgett, Clifford'

_publ_section_title
;
 Structures of substituted pyridine <i>N</i>-oxide with manganese(II)
 acetate
;
_journal_coeditor_code ZL2728
_journal_issue 10
_journal_name_full 'Acta Crystallographica Section E'
_journal_page_first 1405
_journal_page_last 1410
_journal_paper_doi 10.1107/S205698901801232X
_journal_volume 74
_journal_year 2018
_chemical_formula_iupac '[Mn4 (C2 H3 O2)8 (C6 H7 N O)2 (H2 O)2]'
_chemical_formula_moiety 'C28 H42 Mn4 N2 O20'
_chemical_formula_sum 'C28 H42 Mn4 N2 O20'
_chemical_formula_weight 946.4
_chemical_name_systematic
'<i>catena</i>-Poly[[aquamanganese(II)]-\m~3~-acetato-\m~2~-acetato-\m-(2-methylpyridine <i>N</i>-oxide)-[aquamanganese(II)]-di-\m~2~-acetato-manganese(II)-di-\m~2~-acetato-\m~3~-acetato-[aquamanganese(II)]-\m~2~-acetato-\m-(2-methylpyridine <i>N</i>-oxide)]'
_space_group_crystal_system triclinic
_space_group_IT_number 2
_space_group_name_Hall '-P 1'
_space_group_name_H-M_alt 'P -1'
_symmetry_space_group_name_Hall '-P 1'
_symmetry_space_group_name_H-M 'P -1'
_atom_sites_solution_hydrogens mixed
_atom_sites_solution_primary dual
_audit_creation_method
;
Olex2 1.2
(compiled 2018.05.29 svn.r3508 for OlexSys, GUI svn.r5506)
;
_cell_angle_alpha 65.76(2)
_cell_angle_beta 83.84(2)
_cell_angle_gamma 65.512(15)
_cell_formula_units_Z 1
_cell_length_a 9.7704(3)
_cell_length_b 10.5882(7)
_cell_length_c 11.4720(2)
_cell_measurement_reflns_used 2512
_cell_measurement_temperature 173
_cell_measurement_theta_max 27.5
_cell_measurement_theta_min 2.0
_cell_volume 982.0(2)
_computing_cell_refinement
;
CrystalClear (Rigaku, 2009)
;
_computing_data_collection
;
CrystalClear (Rigaku, 2009)
;
_computing_data_reduction
;
CrystalClear (Rigaku, 2009)
;
_computing_molecular_graphics
;
<i>OLEX2</i>  (Dolomanov <i>et al.</i>,  2009)
;
_computing_publication_material
;
<i>OLEX2</i>  (Dolomanov <i>et al.</i>,  2009)
;
_computing_structure_refinement
;
ShelXL (Sheldrick, 2015b)
;
_computing_structure_solution
;
ShelXT (Sheldrick, 2015a)
;
_diffrn_ambient_temperature 173
_diffrn_detector_area_resol_mean 13.6612
_diffrn_measured_fraction_theta_full 0.997
_diffrn_measured_fraction_theta_max 0.995
_diffrn_measurement_device_type 'Rigaku XtaLAB mini'
_diffrn_measurement_method 'profile data from \w-scans'
_diffrn_radiation_monochromator 'Graphite Monochromator'
_diffrn_radiation_type MoK\a
_diffrn_radiation_wavelength 0.71073
_diffrn_reflns_av_R_equivalents 0.0579
_diffrn_reflns_limit_h_max 12
_diffrn_reflns_limit_h_min -12
_diffrn_reflns_limit_k_max 13
_diffrn_reflns_limit_k_min -13
_diffrn_reflns_limit_l_max 14
_diffrn_reflns_limit_l_min -14
_diffrn_reflns_number 10542
_diffrn_reflns_theta_full 25.242
_diffrn_reflns_theta_max 27.511
_diffrn_reflns_theta_min 2.297
_diffrn_standards_number 0
_exptl_absorpt_coefficient_mu 1.336
_exptl_absorpt_correction_T_max 1.00
_exptl_absorpt_correction_T_min 0.842
_exptl_absorpt_correction_type multi-scan
_exptl_absorpt_process_details
;
(<i>REQAB</i>; Rigaku, 1998)
;
_exptl_crystal_colour Colorless
_exptl_crystal_density_diffrn 1.600
_exptl_crystal_density_method "'not measured"
_exptl_crystal_description Prism
_exptl_crystal_F_000 484
_exptl_crystal_size_max 0.3
_exptl_crystal_size_mid 0.3
_exptl_crystal_size_min 0.2
_refine_diff_density_max 0.616
_refine_diff_density_min -0.457
_refine_ls_extinction_coef 0.0045(10)
_refine_ls_extinction_expression Fc^*^=kFc[1+0.001xFc^2^\l^3^/sin(2\q)]^-1/4^
_refine_ls_extinction_method
;
SHELXL-2018/1 (Sheldrick 2015)
;
_refine_ls_goodness_of_fit_ref 1.063
_refine_ls_hydrogen_treatment mixed
_refine_ls_matrix_type full
_refine_ls_number_parameters 259
_refine_ls_number_reflns 4503
_refine_ls_number_restraints 2
_refine_ls_restrained_S_all 1.063
_refine_ls_R_factor_all 0.0552
_refine_ls_R_factor_gt 0.0406
_refine_ls_shift/su_max 0.000
_refine_ls_shift/su_mean 0.000
_refine_ls_structure_factor_coef Fsqd
_refine_ls_weighting_details 'w=1/[\s^2^(Fo^2^)+(0.0271P)^2^+0.5206P] where P=(Fo^2^+2Fc^2^)/3'
_refine_ls_weighting_scheme calc
_refine_ls_wR_factor_gt 0.0890
_refine_ls_wR_factor_ref 0.1014
_reflns_number_gt 3551
_reflns_number_total 4503
_reflns_threshold_expression 'I > 2\s(I)'
_cod_data_source_file zl2728sup1.cif
_cod_data_source_block II
_cod_database_code 2242632
_shelx_space_group_comment
;
The symmetry employed for this shelxl refinement is uniquely defined
by the following loop, which should always be used as a source of
symmetry information in preference to the above space-group names.
They are only intended as comments.
;
_shelx_estimated_absorpt_t_min 0.690
_shelx_estimated_absorpt_t_max 0.776

loop_
_space_group_symop_operation_xyz
'x, y, z'
'-x, -y, -z'

loop_
_atom_site_type_symbol
_atom_site_label
_atom_site_fract_x
_atom_site_fract_y
_atom_site_fract_z
_atom_site_U_iso_or_equiv
_atom_site_adp_type
_atom_site_calc_flag
_atom_site_occupancy
Mn Mn1 0.500000 0.500000 0.500000 0.02633(15) Uani d 1
C C1 0.9223(3) 0.1967(3) 0.5954(3) 0.0385(7) Uani d 1
O O1 0.66323(19) 0.2610(2) 0.58767(17) 0.0294(4) Uani d 1
N N1 0.7920(3) 0.2213(2) 0.6544(2) 0.0306(5) Uani d 1
C C2 1.0513(4) 0.1617(4) 0.6641(4) 0.0526(9) Uani d 1
H H2 1.143547 0.147895 0.624004 0.063 Uiso calc 1
O O2 0.6422(2) 0.5705(2) 0.35280(18) 0.0405(5) Uani d 1
Mn Mn2 0.54423(4) 0.10659(4) 0.65107(4) 0.02574(12) Uani d 1
C C3 1.0472(4) 0.1465(4) 0.7900(4) 0.0559(9) Uani d 1
H H3 1.135892 0.121710 0.836731 0.067 Uiso calc 1
O O3 0.5590(2) 0.80401(19) 0.20131(16) 0.0292(4) Uani d 1
Mn Mn3 0.500000 0.000000 1.000000 0.02716(15) Uani d 1
C C4 0.9121(4) 0.1680(4) 0.8465(3) 0.0446(8) Uani d 1
H H4 0.907481 0.155806 0.933430 0.053 Uiso calc 1
O O4 0.3972(3) 0.4521(2) 0.37791(19) 0.0434(5) Uani d 1
O O5 0.3654(2) 0.2403(2) 0.49693(19) 0.0389(5) Uani d 1
C C5 0.7842(4) 0.2072(3) 0.7767(3) 0.0375(7) Uani d 1
H H5 0.690486 0.224241 0.814678 0.045 Uiso calc 1
C C6 0.9159(4) 0.2095(4) 0.4616(3) 0.0518(9) Uani d 1
H H6A 0.866513 0.147157 0.458109 0.078 Uiso calc 1
H H6B 1.018458 0.174165 0.434390 0.078 Uiso calc 1
H H6C 0.858321 0.315728 0.404389 0.078 Uiso calc 1
O O6 0.7494(2) -0.0675(2) 0.76008(18) 0.0411(5) Uani d 1
C C7 0.6334(3) 0.6596(3) 0.2404(2) 0.0292(6) Uani d 1
O O7 0.7340(2) -0.0951(2) 0.96318(18) 0.0391(5) Uani d 1
O O8 0.4469(2) -0.0610(2) 0.72192(18) 0.0381(5) Uani d 1
C C8 0.7129(5) 0.5940(4) 0.1464(3) 0.0695(13) Uani d 1
H H8A 0.651688 0.650930 0.064547 0.104 Uiso calc 1
H H8C 0.728199 0.487456 0.179635 0.104 Uiso calc 1
H H8B 0.810839 0.600750 0.133554 0.104 Uiso calc 1
O O9 0.4385(3) -0.1325(2) 0.93300(18) 0.0417(5) Uani d 1
C C9 0.3347(4) 0.3642(3) 0.4000(3) 0.0388(7) Uani d 1
C C10 0.2131(5) 0.4060(4) 0.3031(4) 0.0752(13) Uani d 1
H H10A 0.227713 0.316316 0.288714 0.113 Uiso calc 1
H H10B 0.218744 0.485502 0.222086 0.113 Uiso calc 1
H H10C 0.113896 0.443323 0.335646 0.113 Uiso calc 1
O O10 0.6635(2) 0.0116(2) 0.50856(19) 0.0347(5) Uani d 1
H H10D 0.669(4) -0.076(2) 0.529(3) 0.052 Uiso d 1
H H10E 0.615(4) 0.054(4) 0.436(2) 0.052 Uiso d 1
C C11 0.8010(3) -0.1286(3) 0.8738(3) 0.0324(6) Uani d 1
C C12 0.9586(4) -0.2532(5) 0.9039(3) 0.0574(10) Uani d 1
H H12B 1.028728 -0.212929 0.850872 0.086 Uiso calc 1
H H12C 0.959934 -0.336348 0.885672 0.086 Uiso calc 1
H H12A 0.989418 -0.291080 0.994697 0.086 Uiso calc 1
C C13 0.4250(3) -0.1437(3) 0.8312(3) 0.0299(6) Uani d 1
C C14 0.3769(5) -0.2656(4) 0.8398(3) 0.0583(10) Uani d 1
H H14A 0.291205 -0.220931 0.777399 0.087 Uiso calc 1
H H14C 0.347239 -0.310285 0.926417 0.087 Uiso calc 1
H H14B 0.461132 -0.344649 0.821308 0.087 Uiso calc 1

loop_
_atom_site_aniso_label
_atom_site_aniso_U_11
_atom_site_aniso_U_22
_atom_site_aniso_U_33
_atom_site_aniso_U_12
_atom_site_aniso_U_13
_atom_site_aniso_U_23
Mn1 0.0309(3) 0.0219(3) 0.0235(3) -0.0121(2) -0.0010(2) -0.0047(2)
C1 0.0297(15) 0.0323(15) 0.0463(17) -0.0089(13) 0.0010(13) -0.0126(14)
O1 0.0254(9) 0.0257(9) 0.0335(10) -0.0095(8) -0.0038(8) -0.0082(8)
N1 0.0301(12) 0.0259(11) 0.0320(12) -0.0113(10) -0.0046(10) -0.0066(10)
C2 0.0262(15) 0.058(2) 0.064(2) -0.0109(15) -0.0015(15) -0.0215(19)
O2 0.0388(11) 0.0326(11) 0.0319(11) -0.0104(9) 0.0061(9) -0.0015(9)
Mn2 0.0309(2) 0.0255(2) 0.0225(2) -0.01314(18) 0.00076(16) -0.00934(17)
C3 0.0438(19) 0.054(2) 0.065(2) -0.0127(17) -0.0211(17) -0.0211(19)
O3 0.0372(10) 0.0228(9) 0.0237(9) -0.0106(8) 0.0045(8) -0.0081(8)
Mn3 0.0340(3) 0.0254(3) 0.0215(3) -0.0123(2) 0.0022(2) -0.0089(2)
C4 0.0488(19) 0.0428(18) 0.0398(17) -0.0160(16) -0.0093(15) -0.0144(15)
O4 0.0600(14) 0.0399(12) 0.0350(11) -0.0272(11) -0.0071(10) -0.0100(10)
O5 0.0449(12) 0.0278(10) 0.0385(11) -0.0133(9) -0.0110(9) -0.0065(9)
C5 0.0430(17) 0.0346(16) 0.0351(15) -0.0177(14) 0.0004(13) -0.0118(13)
C6 0.0410(18) 0.060(2) 0.0445(19) -0.0117(17) 0.0085(15) -0.0222(18)
O6 0.0430(12) 0.0371(11) 0.0324(11) -0.0075(10) -0.0079(9) -0.0105(9)
C7 0.0300(14) 0.0264(13) 0.0290(14) -0.0124(11) 0.0060(11) -0.0092(11)
O7 0.0366(11) 0.0430(12) 0.0334(11) -0.0120(10) 0.0040(9) -0.0162(10)
O8 0.0544(13) 0.0426(12) 0.0298(10) -0.0322(11) 0.0046(9) -0.0139(9)
C8 0.109(3) 0.0298(17) 0.041(2) -0.006(2) 0.019(2) -0.0141(16)
O9 0.0666(15) 0.0410(12) 0.0278(10) -0.0306(11) 0.0047(10) -0.0149(10)
C9 0.0446(17) 0.0289(15) 0.0403(16) -0.0114(13) -0.0100(14) -0.0121(13)
C10 0.090(3) 0.047(2) 0.077(3) -0.030(2) -0.052(2) 0.001(2)
O10 0.0417(11) 0.0367(11) 0.0298(10) -0.0172(10) 0.0012(9) -0.0158(10)
C11 0.0308(14) 0.0283(14) 0.0371(15) -0.0113(12) -0.0021(12) -0.0120(13)
C12 0.0366(18) 0.066(2) 0.051(2) 0.0004(17) -0.0074(16) -0.0263(19)
C13 0.0335(14) 0.0277(14) 0.0294(14) -0.0152(12) 0.0017(11) -0.0094(12)
C14 0.096(3) 0.062(2) 0.048(2) -0.061(2) 0.019(2) -0.0251(18)

loop_
_atom_type_symbol
_atom_type_description
_atom_type_scat_dispersion_real
_atom_type_scat_dispersion_imag
_atom_type_scat_source
C C 0.0033 0.0016 'International Tables Vol C Tables 4.2.6.8 and 6.1.1.4'
H H 0.0000 0.0000 'International Tables Vol C Tables 4.2.6.8 and 6.1.1.4'
Mn Mn 0.3368 0.7283 'International Tables Vol C Tables 4.2.6.8 and 6.1.1.4'
N N 0.0061 0.0033 'International Tables Vol C Tables 4.2.6.8 and 6.1.1.4'
O O 0.0106 0.0060 'International Tables Vol C Tables 4.2.6.8 and 6.1.1.4'

loop_
_geom_angle_atom_site_label_1
_geom_angle_atom_site_label_2
_geom_angle_atom_site_label_3
_geom_angle_site_symmetry_1
_geom_angle_site_symmetry_3
_geom_angle
O1 Mn1 O1 2_666 . 180.0
O2 Mn1 O1 2_666 . 85.03(7)
O2 Mn1 O1 . 2_666 85.03(7)
O2 Mn1 O1 . . 94.97(7)
O2 Mn1 O1 2_666 2_666 94.97(7)
O2 Mn1 O2 . 2_666 180.0
O4 Mn1 O1 2_666 2_666 91.37(8)
O4 Mn1 O1 . . 91.37(8)
O4 Mn1 O1 . 2_666 88.63(8)
O4 Mn1 O1 2_666 . 88.63(8)
O4 Mn1 O2 2_666 2_666 91.45(8)
O4 Mn1 O2 2_666 . 88.55(8)
O4 Mn1 O2 . . 91.45(8)
O4 Mn1 O2 . 2_666 88.55(8)
O4 Mn1 O4 . 2_666 180.0
N1 C1 C2 . . 117.6(3)
N1 C1 C6 . . 117.2(3)
C2 C1 C6 . . 125.2(3)
Mn1 O1 Mn2 . . 110.48(7)
N1 O1 Mn1 . . 120.93(14)
N1 O1 Mn2 . . 119.74(14)
C1 N1 O1 . . 118.8(2)
C5 N1 C1 . . 122.8(3)
C5 N1 O1 . . 118.4(2)
C1 C2 H2 . . 119.5
C3 C2 C1 . . 121.0(3)
C3 C2 H2 . . 119.5
C7 O2 Mn1 . . 140.53(19)
O1 Mn2 O10 . . 88.73(7)
O3 Mn2 O1 2_666 . 89.31(7)
O3 Mn2 O10 2_666 . 176.15(7)
O5 Mn2 O1 . . 97.41(7)
O5 Mn2 O3 . 2_666 101.91(7)
O5 Mn2 O8 . . 87.26(8)
O5 Mn2 O10 . . 81.63(8)
O6 Mn2 O1 . . 86.79(8)
O6 Mn2 O3 . 2_666 97.97(7)
O6 Mn2 O5 . . 159.71(8)
O6 Mn2 O8 . . 88.10(8)
O6 Mn2 O10 . . 78.61(8)
O8 Mn2 O1 . . 174.87(7)
O8 Mn2 O3 . 2_666 91.81(7)
O8 Mn2 O10 . . 89.86(8)
C2 C3 H3 . . 120.6
C4 C3 C2 . . 118.8(3)
C4 C3 H3 . . 120.6
Mn2 O3 Mn3 2_666 1_564 110.16(7)
C7 O3 Mn2 . 2_666 117.09(16)
C7 O3 Mn3 . 1_564 132.72(17)
O3 Mn3 O3 1_546 2_666 180.0
O7 Mn3 O3 2_657 2_666 88.03(7)
O7 Mn3 O3 . 1_546 88.03(7)
O7 Mn3 O3 . 2_666 91.97(7)
O7 Mn3 O3 2_657 1_546 91.97(7)
O7 Mn3 O7 . 2_657 180.0
O9 Mn3 O3 2_657 2_666 88.85(7)
O9 Mn3 O3 2_657 1_546 91.15(7)
O9 Mn3 O3 . 1_546 88.85(7)
O9 Mn3 O3 . 2_666 91.15(7)
O9 Mn3 O7 2_657 . 86.09(8)
O9 Mn3 O7 . 2_657 86.09(8)
O9 Mn3 O7 . . 93.91(8)
O9 Mn3 O7 2_657 2_657 93.91(8)
O9 Mn3 O9 2_657 . 180.0
C3 C4 H4 . . 120.1
C5 C4 C3 . . 119.8(3)
C5 C4 H4 . . 120.1
C9 O4 Mn1 . . 132.59(19)
C9 O5 Mn2 . . 133.4(2)
N1 C5 C4 . . 119.8(3)
N1 C5 H5 . . 120.1
C4 C5 H5 . . 120.1
C1 C6 H6A . . 109.5
C1 C6 H6B . . 109.5
C1 C6 H6C . . 109.5
H6A C6 H6B . . 109.5
H6A C6 H6C . . 109.5
H6B C6 H6C . . 109.5
C11 O6 Mn2 . . 136.82(19)
O2 C7 O3 . . 123.2(2)
O2 C7 C8 . . 117.5(2)
O3 C7 C8 . . 119.4(2)
C11 O7 Mn3 . . 134.16(18)
C13 O8 Mn2 . . 134.65(18)
C7 C8 H8A . . 109.5
C7 C8 H8C . . 109.5
C7 C8 H8B . . 109.5
H8A C8 H8C . . 109.5
H8A C8 H8B . . 109.5
H8C C8 H8B . . 109.5
C13 O9 Mn3 . . 139.90(18)
O4 C9 O5 . . 125.4(3)
O4 C9 C10 . . 118.2(3)
O5 C9 C10 . . 116.4(3)
C9 C10 H10A . . 109.5
C9 C10 H10B . . 109.5
C9 C10 H10C . . 109.5
H10A C10 H10B . . 109.5
H10A C10 H10C . . 109.5
H10B C10 H10C . . 109.5
Mn2 O10 H10D . . 112(2)
Mn2 O10 H10E . . 115(2)
H10D O10 H10E . . 99(3)
O6 C11 O7 . . 125.7(3)
O6 C11 C12 . . 116.1(3)
O7 C11 C12 . . 118.3(3)
C11 C12 H12B . . 109.5
C11 C12 H12C . . 109.5
C11 C12 H12A . . 109.5
H12B C12 H12C . . 109.5
H12B C12 H12A . . 109.5
H12C C12 H12A . . 109.5
O8 C13 C14 . . 117.4(2)
O9 C13 O8 . . 125.2(3)
O9 C13 C14 . . 117.3(2)
C13 C14 H14A . . 109.5
C13 C14 H14C . . 109.5
C13 C14 H14B . . 109.5
H14A C14 H14C . . 109.5
H14A C14 H14B . . 109.5
H14C C14 H14B . . 109.5

loop_
_geom_bond_atom_site_label_1
_geom_bond_atom_site_label_2
_geom_bond_site_symmetry_2
_geom_bond_distance
Mn1 O1 . 2.2061(19)
Mn1 O1 2_666 2.2061(19)
Mn1 O2 2_666 2.159(2)
Mn1 O2 . 2.159(2)
Mn1 O4 . 2.129(2)
Mn1 O4 2_666 2.129(2)
C1 N1 . 1.354(4)
C1 C2 . 1.389(4)
C1 C6 . 1.491(4)
O1 N1 . 1.359(3)
O1 Mn2 . 2.2300(18)
N1 C5 . 1.346(4)
C2 H2 . 0.9500
C2 C3 . 1.385(5)
O2 C7 . 1.232(3)
Mn2 O3 2_666 2.2224(18)
Mn2 O5 . 2.177(2)
Mn2 O6 . 2.136(2)
Mn2 O8 . 2.182(2)
Mn2 O10 . 2.239(2)
C3 H3 . 0.9500
C3 C4 . 1.379(5)
O3 Mn3 1_564 2.3091(18)
O3 C7 . 1.286(3)
Mn3 O7 2_657 2.157(2)
Mn3 O7 . 2.157(2)
Mn3 O9 . 2.1453(19)
Mn3 O9 2_657 2.1452(19)
C4 H4 . 0.9500
C4 C5 . 1.374(4)
O4 C9 . 1.244(4)
O5 C9 . 1.263(3)
C5 H5 . 0.9500
C6 H6A . 0.9800
C6 H6B . 0.9800
C6 H6C . 0.9800
O6 C11 . 1.246(3)
C7 C8 . 1.495(4)
O7 C11 . 1.253(3)
O8 C13 . 1.258(3)
C8 H8A . 0.9800
C8 H8C . 0.9800
C8 H8B . 0.9800
O9 C13 . 1.247(3)
C9 C10 . 1.513(4)
C10 H10A . 0.9800
C10 H10B . 0.9800
C10 H10C . 0.9800
O10 H10D . 0.838(18)
O10 H10E . 0.846(18)
C11 C12 . 1.513(4)
C12 H12B . 0.9800
C12 H12C . 0.9800
C12 H12A . 0.9800
C13 C14 . 1.511(4)
C14 H14A . 0.9800
C14 H14C . 0.9800
C14 H14B . 0.9800

loop_
_geom_hbond_atom_site_label_D
_geom_hbond_atom_site_label_H
_geom_hbond_atom_site_label_A
_geom_hbond_site_symmetry_A
_geom_hbond_distance_DH
_geom_hbond_distance_HA
_geom_hbond_distance_DA
_geom_hbond_angle_DHA
_geom_hbond_publ_flag
O10 H10D O5 2_656 0.838(18) 2.04(2) 2.821(3) 155(3) yes
O10 H10E O8 2_656 0.846(18) 1.94(2) 2.727(3) 155(3) yes

_cod_database_fobs_code 2242632
